data_1576239
loop_
_publ_author_name
'Hammes, Jasmin'
'Ma\~nas, Clara'
'Pedada, Abhilash'
'Arnold, Marlene'
'Wahl, Johannes M.'

_publ_section_title
;
 Synthesis of chiral lactams by asymmetric nitrogen insertion
;
_journal_name_full 'Chemical Science'
_journal_paper_doi 10.1039/D5SC08417B
_journal_year 2025
_chemical_formula_moiety 'C22 H19 Cl N O2 P'
_chemical_formula_sum 'C22 H19 Cl N O2 P'
_chemical_formula_weight 395.80
_chemical_name_systematic
;
(R,Z)-(((3-(3-chlorophenyl)cyclobutylidene)amino)oxy)diphenylphosphine oxide
;
_space_group_crystal_system triclinic
_space_group_IT_number 1
_space_group_name_Hall 'P 1'
_space_group_name_H-M_alt 'P 1'
_atom_sites_solution_hydrogens geom
_atom_sites_solution_primary dual
_audit_creation_method SHELXL-2019/3
_audit_update_record
;
2025-06-17 deposited with the CCDC.	2025-11-04 downloaded from the CCDC.
;
_cell_angle_alpha 73.851(5)
_cell_angle_beta 85.864(5)
_cell_angle_gamma 79.040(4)
_cell_formula_units_Z 2
_cell_length_a 8.2954(5)
_cell_length_b 9.0584(5)
_cell_length_c 13.3668(8)
_cell_measurement_reflns_used 34553
_cell_measurement_temperature 120(2)
_cell_measurement_theta_max 28.58
_cell_measurement_theta_min 2.50
_cell_volume 946.99(10)
_computing_cell_refinement 'X-Area Recipe 2.0.2 (Stoe & Cie, 2020)'
_computing_data_collection 'X-Area WinXpose 2.0.28 (Stoe & Cie, 2020)'
_computing_data_reduction 'X-Area Integrate 2.5.18.0 (STOE, 2020)'
_computing_molecular_graphics 'Platon (Spek, 2009)'
_computing_structure_refinement 'SHELXL-2019/2 (Sheldrick, 2019)'
_computing_structure_solution 'SHELXT-2014 (Sheldrick, 2015)'
_diffrn_ambient_temperature 120(2)
_diffrn_detector_area_resol_mean 6.67
_diffrn_measured_fraction_theta_full 0.999
_diffrn_measured_fraction_theta_max 0.975
_diffrn_measurement_device_type 'STOE IPDS 2T'
_diffrn_measurement_method 'rotation method, \w scans'
_diffrn_radiation_type MoK\a
_diffrn_radiation_wavelength 0.71073
_diffrn_reflns_av_R_equivalents 0.0470
_diffrn_reflns_av_unetI/netI 0.0534
_diffrn_reflns_Laue_measured_fraction_full 0.999
_diffrn_reflns_Laue_measured_fraction_max 0.975
_diffrn_reflns_limit_h_max 11
_diffrn_reflns_limit_h_min -10
_diffrn_reflns_limit_k_max 12
_diffrn_reflns_limit_k_min -12
_diffrn_reflns_limit_l_max 17
_diffrn_reflns_limit_l_min -17
_diffrn_reflns_number 22786
_diffrn_reflns_point_group_measured_fraction_full 0.961
_diffrn_reflns_point_group_measured_fraction_max 0.926
_diffrn_reflns_theta_full 25.242
_diffrn_reflns_theta_max 28.409
_diffrn_reflns_theta_min 2.935
_diffrn_source 'sealed X-ray tube, 12x0.4mm long-fine focus'
_exptl_absorpt_coefficient_mu 0.304
_exptl_absorpt_correction_T_max 0.9886
_exptl_absorpt_correction_T_min 0.9288
_exptl_absorpt_correction_type integration
_exptl_absorpt_process_details
;
STOE X-Red32, absorption correction by Gaussian integration, analogous to
P. Coppens, "The Evaluation of Absorption and Extinction in Single-Crystal
Structure Analysis", published in
F. R. Ahmed (Editor), "Crystallographic Computing",
Munksgaard, Copenhagen (1970), 255 - 270
;
_exptl_crystal_colour colorless
_exptl_crystal_density_diffrn 1.388
_exptl_crystal_description plate
_exptl_crystal_F_000 412
_exptl_crystal_size_max 0.290
_exptl_crystal_size_mid 0.190
_exptl_crystal_size_min 0.030
_refine_diff_density_max 0.310
_refine_diff_density_min -0.376
_refine_diff_density_rms 0.063
_refine_ls_abs_structure_details
; 
 Flack x determined using 2419 quotients [(I+)-(I-)]/[(I+)+(I-)] 
 (Parsons, Flack and Wagner, Acta Cryst. B69 (2013) 249-259). 
;
_refine_ls_abs_structure_Flack -0.07(9)
_refine_ls_extinction_method none
_refine_ls_goodness_of_fit_ref 1.066
_refine_ls_hydrogen_treatment constr
_refine_ls_matrix_type full
_refine_ls_number_parameters 545
_refine_ls_number_reflns 8806
_refine_ls_number_restraints 48
_refine_ls_restrained_S_all 1.063
_refine_ls_R_factor_all 0.1022
_refine_ls_R_factor_gt 0.0657
_refine_ls_shift/su_max 0.000
_refine_ls_shift/su_mean 0.000
_refine_ls_structure_factor_coef Fsqd
_refine_ls_weighting_details 'w=1/[\s^2^(Fo^2^)+(0.0275P)^2^+2.0121P] where P=(Fo^2^+2Fc^2^)/3'
_refine_ls_weighting_scheme calc
_refine_ls_wR_factor_gt 0.1267
_refine_ls_wR_factor_ref 0.1479
_reflns_Friedel_coverage 0.900
_reflns_Friedel_fraction_full 0.923
_reflns_Friedel_fraction_max 0.878
_reflns_number_gt 6632
_reflns_number_total 8806
_reflns_threshold_expression 'I > 2\s(I)'
_cod_data_source_file d5sc08417b2.cif
_cod_data_source_block 6i
_cod_database_code 1576239
_shelx_shelxl_version_number 2019/3
_shelx_space_group_comment
; 
The symmetry employed for this shelxl refinement is uniquely defined 
by the following loop, which should always be used as a source of 
symmetry information in preference to the above space-group names. 
They are only intended as comments. 
;
_shelx_estimated_absorpt_t_min 0.917
_shelx_estimated_absorpt_t_max 0.991

loop_
_space_group_symop_operation_xyz
'x, y, z'

loop_
_atom_site_label
_atom_site_type_symbol
_atom_site_fract_x
_atom_site_fract_y
_atom_site_fract_z
_atom_site_U_iso_or_equiv
_atom_site_adp_type
_atom_site_occupancy
_atom_site_site_symmetry_order
_atom_site_calc_flag
_atom_site_refinement_flags_posn
_atom_site_refinement_flags_adp
_atom_site_refinement_flags_occupancy
_atom_site_disorder_assembly
_atom_site_disorder_group
Cl1A Cl 0.8536(2) 0.3904(2) 0.40665(16) 0.0404(5) Uani 0.907(3) 1 d D . P A 1
C1A C 0.5098(10) 0.2831(8) 0.6244(6) 0.0312(17) Uani 0.907(3) 1 d D . P A 1
C2A C 0.6513(10) 0.3253(8) 0.5715(6) 0.0319(17) Uani 0.907(3) 1 d D . P A 1
H2A H 0.734959 0.346082 0.607871 0.038 Uiso 0.907(3) 1 calc R U P A 1
C3A C 0.6712(10) 0.3372(8) 0.4669(6) 0.0316(17) Uani 0.907(3) 1 d D . P A 1
C4A C 0.5536(11) 0.3077(9) 0.4113(6) 0.0372(19) Uani 0.907(3) 1 d D . P A 1
H4A H 0.569628 0.314289 0.339194 0.045 Uiso 0.907(3) 1 calc R U P A 1
C5A C 0.4119(13) 0.2684(10) 0.4633(7) 0.042(2) Uani 0.907(3) 1 d D . P A 1
H5A H 0.328276 0.249192 0.426023 0.050 Uiso 0.907(3) 1 calc R U P A 1
C6A C 0.3886(11) 0.2562(10) 0.5689(7) 0.0380(19) Uani 0.907(3) 1 d D . P A 1
H6A H 0.289570 0.229502 0.603139 0.046 Uiso 0.907(3) 1 calc R U P A 1
Cl1C Cl 0.163(5) 0.660(3) 0.4014(18) 0.083(11) Uani 0.093(3) 1 d D . P A 2
C1C C 0.405(7) 0.322(6) 0.628(4) 0.0312(17) Uani 0.093(3) 1 d D . P A 2
C2C C 0.303(6) 0.458(5) 0.574(3) 0.0319(17) Uani 0.093(3) 1 d D . P A 2
H2C H 0.270179 0.541200 0.605102 0.038 Uiso 0.093(3) 1 calc R U P A 2
C3C C 0.251(7) 0.473(4) 0.476(3) 0.0316(17) Uani 0.093(3) 1 d D . P A 2
C4C C 0.297(8) 0.356(5) 0.427(4) 0.0372(19) Uani 0.093(3) 1 d D . P A 2
H4C H 0.259421 0.367088 0.359454 0.045 Uiso 0.093(3) 1 calc R U P A 2
C5C C 0.399(11) 0.222(6) 0.479(5) 0.042(2) Uani 0.093(3) 1 d D . P A 2
H5C H 0.438785 0.143071 0.444689 0.050 Uiso 0.093(3) 1 calc R U P A 2
C6C C 0.443(9) 0.202(6) 0.580(5) 0.0380(19) Uani 0.093(3) 1 d D . P A 2
H6C H 0.501943 0.103397 0.617823 0.046 Uiso 0.093(3) 1 calc R U P A 2
C7A C 0.4941(9) 0.2700(7) 0.7389(5) 0.0342(15) Uani 1 1 d . . . . .
H7A H 0.604640 0.271542 0.763465 0.041 Uiso 0.907(3) 1 calc R U P A 1
H7C H 0.613259 0.275058 0.740226 0.041 Uiso 0.093(3) 1 calc R U P A 2
C8A C 0.4273(10) 0.1306(9) 0.8151(6) 0.0358(18) Uani 1 1 d . . . . .
H8A H 0.347297 0.088400 0.784315 0.043 Uiso 1 1 calc R U . . .
H8B H 0.513323 0.046325 0.853247 0.043 Uiso 1 1 calc R U . . .
C9A C 0.3506(9) 0.2465(8) 0.8747(6) 0.0316(16) Uani 1 1 d . . . . .
C10A C 0.3664(9) 0.3844(8) 0.7842(6) 0.0333(16) Uani 1 1 d . . . . .
H10A H 0.412340 0.467101 0.801772 0.040 Uiso 1 1 calc R U . . .
H10B H 0.265671 0.428383 0.742887 0.040 Uiso 1 1 calc R U . . .
N11A N 0.3194(8) 0.2211(7) 0.9714(5) 0.0333(14) Uani 1 1 d . . . . .
O12A O 0.2659(7) 0.3735(6) 0.9929(4) 0.0336(12) Uani 1 1 d . . . . .
P13A P 0.2879(2) 0.36071(18) 1.11376(14) 0.0299(4) Uani 1 1 d . . . . .
O14A O 0.4553(6) 0.2975(6) 1.1543(4) 0.0376(12) Uani 1 1 d . . . . .
C15A C 0.1367(9) 0.2515(8) 1.1840(6) 0.0290(15) Uani 1 1 d . . . . .
C16A C -0.0242(9) 0.2866(8) 1.1501(6) 0.0301(16) Uani 1 1 d . . . . .
H16A H -0.053954 0.368669 1.088966 0.036 Uiso 1 1 calc R U . . .
C17A C -0.1416(9) 0.2032(9) 1.2044(6) 0.0343(17) Uani 1 1 d . . . . .
H17A H -0.250778 0.225601 1.180182 0.041 Uiso 1 1 calc R U . . .
C18A C -0.0969(10) 0.0865(9) 1.2948(6) 0.0387(18) Uani 1 1 d . . . . .
H18A H -0.177636 0.031540 1.334063 0.046 Uiso 1 1 calc R U . . .
C19A C 0.0638(10) 0.0484(8) 1.3293(6) 0.0381(18) Uani 1 1 d . . . . .
H19A H 0.092909 -0.033915 1.390425 0.046 Uiso 1 1 calc R U . . .
C20A C 0.1811(10) 0.1306(8) 1.2743(6) 0.0329(16) Uani 1 1 d . . . . .
H20A H 0.291006 0.105517 1.297538 0.040 Uiso 1 1 calc R U . . .
C21A C 0.2168(9) 0.5631(8) 1.1065(6) 0.0304(16) Uani 1 1 d . . . . .
C22A C 0.1109(10) 0.6094(10) 1.1812(7) 0.043(2) Uani 1 1 d . . . . .
H22A H 0.067487 0.533779 1.235227 0.052 Uiso 1 1 calc R U . . .
C23A C 0.0682(11) 0.7670(10) 1.1770(8) 0.048(2) Uani 1 1 d . . . . .
H23A H -0.002077 0.798438 1.229464 0.058 Uiso 1 1 calc R U . . .
C24A C 0.1270(10) 0.8781(9) 1.0971(7) 0.0414(19) Uani 1 1 d . . . . .
H24A H 0.094655 0.985737 1.093866 0.050 Uiso 1 1 calc R U . . .
C25A C 0.2316(11) 0.8340(9) 1.0228(7) 0.0424(19) Uani 1 1 d . . . . .
H25A H 0.271958 0.910778 0.968031 0.051 Uiso 1 1 calc R U . . .
C26A C 0.2795(10) 0.6751(8) 1.0274(6) 0.0357(17) Uani 1 1 d . . . . .
H26A H 0.354391 0.644004 0.976744 0.043 Uiso 1 1 calc R U . . .
Cl1B Cl 0.1107(3) 0.6211(3) 0.4763(3) 0.0688(8) Uani 0.907(3) 1 d D . P A 1
C1B C 0.5389(10) 0.7380(9) 0.3584(6) 0.0318(18) Uani 0.907(3) 1 d D . P A 1
C2B C 0.3846(11) 0.6964(10) 0.3697(7) 0.0403(19) Uani 0.907(3) 1 d D . P A 1
H2B H 0.334555 0.682657 0.311974 0.048 Uiso 0.907(3) 1 calc R U P A 1
C3B C 0.3051(11) 0.6755(9) 0.4646(7) 0.043(2) Uani 0.907(3) 1 d D . P A 1
C4B C 0.3696(13) 0.6968(9) 0.5482(7) 0.051(3) Uani 0.907(3) 1 d D . P A 1
H4B H 0.310170 0.683004 0.612622 0.062 Uiso 0.907(3) 1 calc R U P A 1
C5B C 0.5217(15) 0.7384(11) 0.5398(8) 0.056(3) Uani 0.907(3) 1 d D . P A 1
H5B H 0.568238 0.753831 0.598137 0.067 Uiso 0.907(3) 1 calc R U P A 1
C6B C 0.6069(12) 0.7577(9) 0.4450(7) 0.042(2) Uani 0.907(3) 1 d D . P A 1
H6B H 0.712987 0.784835 0.439156 0.051 Uiso 0.907(3) 1 calc R U P A 1
C7B C 0.6361(9) 0.7576(8) 0.2569(6) 0.0347(16) Uani 0.907(3) 1 d D . P A 1
H7B H 0.751687 0.762790 0.270420 0.042 Uiso 0.907(3) 1 calc R U P A 1
Cl1D Cl 0.841(4) 0.367(3) 0.549(2) 0.072(9) Uani 0.093(3) 1 d D . P A 2
C1D C 0.586(8) 0.716(5) 0.338(4) 0.0318(18) Uani 0.093(3) 1 d D . P A 2
C2D C 0.665(7) 0.570(5) 0.392(3) 0.0403(19) Uani 0.093(3) 1 d D . P A 2
H2D H 0.691904 0.488191 0.358360 0.048 Uiso 0.093(3) 1 calc R U P A 2
C3D C 0.706(7) 0.541(4) 0.494(3) 0.043(2) Uani 0.093(3) 1 d D . P A 2
C4D C 0.674(9) 0.652(5) 0.546(4) 0.051(3) Uani 0.093(3) 1 d D . P A 2
H4D H 0.706793 0.628584 0.616041 0.062 Uiso 0.093(3) 1 calc R U P A 2
C5D C 0.594(11) 0.798(6) 0.496(4) 0.056(3) Uani 0.093(3) 1 d D . P A 2
H5D H 0.566269 0.876985 0.531888 0.067 Uiso 0.093(3) 1 calc R U P A 2
C6D C 0.553(9) 0.827(6) 0.393(4) 0.042(2) Uani 0.093(3) 1 d D . P A 2
H6D H 0.499972 0.929267 0.358033 0.051 Uiso 0.093(3) 1 calc R U P A 2
C7D C 0.507(5) 0.752(2) 0.233(3) 0.0347(16) Uani 0.093(3) 1 d D . P A 2
H7D H 0.388341 0.744971 0.229985 0.042 Uiso 0.093(3) 1 calc R U P A 2
C8B C 0.5742(11) 0.8938(9) 0.1593(6) 0.0376(18) Uani 1 1 d D . . . .
H8C H 0.454078 0.931396 0.159789 0.045 Uiso 0.907(3) 1 calc R U P A 1
H8D H 0.635041 0.981787 0.144200 0.045 Uiso 0.907(3) 1 calc R U P A 1
H8E H 0.489021 0.984292 0.127700 0.045 Uiso 0.093(3) 1 calc R U P A 2
H8F H 0.664423 0.925747 0.188226 0.045 Uiso 0.093(3) 1 calc R U P A 2
C9B C 0.6290(10) 0.7822(8) 0.0938(6) 0.0333(17) Uani 1 1 d . . . . .
C10B C 0.6399(10) 0.6425(9) 0.1866(6) 0.0366(18) Uani 1 1 d D . . . .
H10C H 0.743731 0.566725 0.189692 0.044 Uiso 0.907(3) 1 calc R U P A 1
H10D H 0.543424 0.589750 0.197007 0.044 Uiso 0.907(3) 1 calc R U P A 1
H10E H 0.746409 0.612161 0.222307 0.044 Uiso 0.093(3) 1 calc R U P A 2
H10F H 0.602323 0.551478 0.174711 0.044 Uiso 0.093(3) 1 calc R U P A 2
N11B N 0.6644(8) 0.8079(7) -0.0018(5) 0.0363(15) Uani 1 1 d . . . . .
O12B O 0.7228(6) 0.6544(6) -0.0236(4) 0.0335(12) Uani 1 1 d . . . . .
P13B P 0.7068(2) 0.66893(18) -0.14544(14) 0.0295(4) Uani 1 1 d . . . . .
O14B O 0.5409(6) 0.7288(6) -0.1873(4) 0.0344(12) Uani 1 1 d . . . . .
C15B C 0.7851(9) 0.4681(8) -0.1407(6) 0.0298(15) Uani 1 1 d . . . . .
C16B C 0.8966(9) 0.4280(9) -0.2172(6) 0.0351(17) Uani 1 1 d . . . . .
H16B H 0.934530 0.507821 -0.270892 0.042 Uiso 1 1 calc R U . . .
C17B C 0.9516(9) 0.2721(9) -0.2145(7) 0.0388(18) Uani 1 1 d . . . . .
H17B H 1.025701 0.246229 -0.267173 0.047 Uiso 1 1 calc R U . . .
C18B C 0.8999(10) 0.1555(9) -0.1368(7) 0.0394(18) Uani 1 1 d . . . . .
H18B H 0.940279 0.049214 -0.134502 0.047 Uiso 1 1 calc R U . . .
C19B C 0.7875(10) 0.1936(9) -0.0609(6) 0.0400(19) Uani 1 1 d . . . . .
H19B H 0.749593 0.112999 -0.007817 0.048 Uiso 1 1 calc R U . . .
C20B C 0.7313(9) 0.3480(8) -0.0626(6) 0.0330(16) Uani 1 1 d . . . . .
H20B H 0.655491 0.372805 -0.010398 0.040 Uiso 1 1 calc R U . . .
C21B C 0.8555(9) 0.7809(8) -0.2148(6) 0.0305(16) Uani 1 1 d . . . . .
C22B C 1.0174(10) 0.7443(9) -0.1821(6) 0.0354(18) Uani 1 1 d . . . . .
H22B H 1.047781 0.664710 -0.119907 0.042 Uiso 1 1 calc R U . . .
C23B C 1.1343(10) 0.8251(9) -0.2410(7) 0.0377(18) Uani 1 1 d . . . . .
H23B H 1.244333 0.802334 -0.218203 0.045 Uiso 1 1 calc R U . . .
C24B C 1.0905(10) 0.9385(9) -0.3329(7) 0.042(2) Uani 1 1 d . . . . .
H24B H 1.171484 0.991341 -0.373756 0.051 Uiso 1 1 calc R U . . .
C25B C 0.9317(11) 0.9751(9) -0.3655(7) 0.0416(19) Uani 1 1 d . . . . .
H25B H 0.902285 1.053231 -0.428467 0.050 Uiso 1 1 calc R U . . .
C26B C 0.8133(10) 0.8968(8) -0.3054(6) 0.0355(17) Uani 1 1 d . . . . .
H26B H 0.702479 0.923639 -0.327097 0.043 Uiso 1 1 calc R U . . .

loop_
_atom_site_aniso_label
_atom_site_aniso_U_11
_atom_site_aniso_U_22
_atom_site_aniso_U_33
_atom_site_aniso_U_23
_atom_site_aniso_U_13
_atom_site_aniso_U_12
Cl1A 0.0398(11) 0.0370(10) 0.0427(11) -0.0094(8) 0.0082(8) -0.0082(8)
C1A 0.036(4) 0.021(3) 0.036(4) -0.010(3) 0.002(3) -0.002(3)
C2A 0.033(4) 0.021(3) 0.043(4) -0.010(3) -0.002(3) -0.004(3)
C3A 0.035(4) 0.021(3) 0.034(4) -0.004(3) 0.005(3) -0.002(3)
C4A 0.050(5) 0.030(4) 0.034(4) -0.014(3) -0.002(4) -0.006(4)
C5A 0.047(5) 0.033(5) 0.051(5) -0.015(4) -0.010(4) -0.010(4)
C6A 0.038(5) 0.032(5) 0.045(5) -0.010(4) 0.002(4) -0.009(3)
Cl1C 0.15(3) 0.08(2) 0.021(11) 0.018(11) -0.014(14) -0.06(2)
C1C 0.036(4) 0.021(3) 0.036(4) -0.010(3) 0.002(3) -0.002(3)
C2C 0.033(4) 0.021(3) 0.043(4) -0.010(3) -0.002(3) -0.004(3)
C3C 0.035(4) 0.021(3) 0.034(4) -0.004(3) 0.005(3) -0.002(3)
C4C 0.050(5) 0.030(4) 0.034(4) -0.014(3) -0.002(4) -0.006(4)
C5C 0.047(5) 0.033(5) 0.051(5) -0.015(4) -0.010(4) -0.010(4)
C6C 0.038(5) 0.032(5) 0.045(5) -0.010(4) 0.002(4) -0.009(3)
C7A 0.035(4) 0.031(3) 0.038(4) -0.013(3) 0.005(3) -0.005(3)
C8A 0.049(5) 0.024(4) 0.033(4) -0.009(3) 0.005(3) -0.005(3)
C9A 0.033(4) 0.020(3) 0.043(4) -0.011(3) 0.003(3) -0.003(3)
C10A 0.035(4) 0.022(4) 0.043(4) -0.008(3) 0.005(3) -0.009(3)
N11A 0.041(4) 0.019(3) 0.040(4) -0.011(2) 0.007(3) -0.005(3)
O12A 0.038(3) 0.021(3) 0.043(3) -0.014(2) 0.006(2) -0.005(2)
P13A 0.0277(10) 0.0243(9) 0.0407(11) -0.0133(8) 0.0044(8) -0.0069(7)
O14A 0.025(3) 0.034(3) 0.055(3) -0.016(2) 0.000(2) -0.004(2)
C15A 0.032(4) 0.020(3) 0.040(4) -0.015(3) 0.003(3) -0.005(3)
C16A 0.032(4) 0.023(4) 0.041(4) -0.014(3) -0.001(3) -0.007(3)
C17A 0.030(4) 0.030(4) 0.047(5) -0.014(3) 0.001(3) -0.011(3)
C18A 0.043(5) 0.027(4) 0.049(5) -0.014(3) 0.014(4) -0.013(3)
C19A 0.048(5) 0.020(4) 0.046(5) -0.010(3) 0.003(4) -0.006(3)
C20A 0.036(4) 0.025(4) 0.040(4) -0.012(3) -0.003(3) -0.003(3)
C21A 0.026(4) 0.026(4) 0.044(4) -0.017(3) 0.002(3) -0.004(3)
C22A 0.044(5) 0.036(4) 0.061(5) -0.026(4) 0.017(4) -0.018(4)
C23A 0.043(5) 0.038(5) 0.075(6) -0.035(4) 0.014(4) -0.011(4)
C24A 0.039(4) 0.026(4) 0.066(5) -0.020(3) -0.007(4) -0.006(3)
C25A 0.053(5) 0.028(4) 0.047(5) -0.009(3) -0.007(4) -0.010(4)
C26A 0.038(4) 0.028(4) 0.044(4) -0.012(3) 0.001(3) -0.010(3)
Cl1B 0.0402(13) 0.0525(14) 0.093(2) 0.0044(13) 0.0228(12) -0.0035(10)
C1B 0.039(5) 0.023(4) 0.033(4) -0.013(3) 0.008(3) -0.001(3)
C2B 0.039(5) 0.038(4) 0.042(5) -0.011(4) 0.000(4) -0.002(4)
C3B 0.039(5) 0.027(4) 0.054(6) -0.003(4) 0.011(4) 0.001(3)
C4B 0.074(7) 0.025(4) 0.046(6) -0.002(4) 0.015(5) -0.001(4)
C5B 0.096(9) 0.032(5) 0.041(5) -0.013(4) -0.002(5) -0.014(5)
C6B 0.056(6) 0.024(4) 0.050(6) -0.013(4) -0.001(4) -0.012(4)
C7B 0.032(4) 0.037(4) 0.039(4) -0.016(3) 0.004(3) -0.009(3)
Cl1D 0.069(19) 0.041(14) 0.10(2) -0.032(14) -0.034(16) 0.027(12)
C1D 0.039(5) 0.023(4) 0.033(4) -0.013(3) 0.008(3) -0.001(3)
C2D 0.039(5) 0.038(4) 0.042(5) -0.011(4) 0.000(4) -0.002(4)
C3D 0.039(5) 0.027(4) 0.054(6) -0.003(4) 0.011(4) 0.001(3)
C4D 0.074(7) 0.025(4) 0.046(6) -0.002(4) 0.015(5) -0.001(4)
C5D 0.096(9) 0.032(5) 0.041(5) -0.013(4) -0.002(5) -0.014(5)
C6D 0.056(6) 0.024(4) 0.050(6) -0.013(4) -0.001(4) -0.012(4)
C7D 0.032(4) 0.037(4) 0.039(4) -0.016(3) 0.004(3) -0.009(3)
C8B 0.049(5) 0.027(4) 0.040(4) -0.014(3) 0.004(4) -0.011(3)
C9B 0.038(4) 0.026(4) 0.039(4) -0.011(3) 0.002(3) -0.008(3)
C10B 0.040(5) 0.028(4) 0.041(4) -0.011(3) 0.000(3) -0.002(3)
N11B 0.047(4) 0.023(3) 0.043(4) -0.016(3) 0.001(3) -0.009(3)
O12B 0.040(3) 0.024(3) 0.038(3) -0.013(2) 0.003(2) -0.003(2)
P13B 0.0287(10) 0.0217(9) 0.0397(10) -0.0106(7) 0.0022(8) -0.0064(7)
O14B 0.028(3) 0.026(3) 0.048(3) -0.010(2) -0.001(2) -0.003(2)
C15B 0.029(4) 0.023(3) 0.041(4) -0.010(3) -0.002(3) -0.011(3)
C16B 0.028(4) 0.031(4) 0.051(5) -0.016(3) 0.008(3) -0.011(3)
C17B 0.029(4) 0.034(4) 0.061(5) -0.025(4) 0.004(3) -0.008(3)
C18B 0.039(4) 0.025(4) 0.059(5) -0.020(3) -0.009(4) -0.002(3)
C19B 0.050(5) 0.021(3) 0.050(5) -0.008(3) -0.003(4) -0.012(3)
C20B 0.035(4) 0.029(4) 0.037(4) -0.010(3) 0.002(3) -0.012(3)
C21B 0.029(4) 0.023(4) 0.040(4) -0.011(3) 0.003(3) -0.006(3)
C22B 0.038(4) 0.024(4) 0.043(4) -0.009(3) 0.001(3) -0.004(3)
C23B 0.035(4) 0.028(4) 0.055(5) -0.018(4) 0.000(4) -0.008(3)
C24B 0.037(4) 0.029(4) 0.065(6) -0.018(4) 0.015(4) -0.013(3)
C25B 0.048(5) 0.026(4) 0.048(5) -0.006(3) 0.005(4) -0.007(3)
C26B 0.032(4) 0.027(4) 0.048(5) -0.013(3) 0.002(3) -0.003(3)

loop_
_atom_type_symbol
_atom_type_description
_atom_type_scat_dispersion_real
_atom_type_scat_dispersion_imag
_atom_type_scat_source
C C 0.0033 0.0016 'International Tables Vol C Tables 4.2.6.8 and 6.1.1.4'
H H 0.0000 0.0000 'International Tables Vol C Tables 4.2.6.8 and 6.1.1.4'
O O 0.0106 0.0060 'International Tables Vol C Tables 4.2.6.8 and 6.1.1.4'
P P 0.1023 0.0942 'International Tables Vol C Tables 4.2.6.8 and 6.1.1.4'
Cl Cl 0.1484 0.1585 'International Tables Vol C Tables 4.2.6.8 and 6.1.1.4'
N N 0.0061 0.0033 'International Tables Vol C Tables 4.2.6.8 and 6.1.1.4'

loop_
_exptl_crystal_face_index_h
_exptl_crystal_face_index_k
_exptl_crystal_face_index_l
_exptl_crystal_face_perp_dist
0 2 1 0.0975
0 -2 -1 0.0975
1 0 0 0.1455
-1 0 0 0.1455
0 0 1 0.0185
0 0 -1 0.0185

loop_
_geom_angle_atom_site_label_1
_geom_angle_atom_site_label_2
_geom_angle_atom_site_label_3
_geom_angle
_geom_angle_site_symmetry_1
_geom_angle_site_symmetry_3
_geom_angle_publ_flag
C6A C1A C2A 118.5(8) . . ?
C6A C1A C7A 122.9(7) . . ?
C2A C1A C7A 118.6(7) . . ?
C3A C2A C1A 120.4(8) . . ?
C3A C2A H2A 119.8 . . ?
C1A C2A H2A 119.8 . . ?
C2A C3A C4A 121.7(8) . . ?
C2A C3A Cl1A 117.3(7) . . ?
C4A C3A Cl1A 121.0(6) . . ?
C3A C4A C5A 118.0(8) . . ?
C3A C4A H4A 121.0 . . ?
C5A C4A H4A 121.0 . . ?
C4A C5A C6A 121.4(9) . . ?
C4A C5A H5A 119.3 . . ?
C6A C5A H5A 119.3 . . ?
C1A C6A C5A 120.0(9) . . ?
C1A C6A H6A 120.0 . . ?
C5A C6A H6A 120.0 . . ?
C6C C1C C2C 117(3) . . ?
C6C C1C C7A 110(3) . . ?
C2C C1C C7A 134(4) . . ?
C3C C2C C1C 121(3) . . ?
C3C C2C H2C 119.5 . . ?
C1C C2C H2C 119.5 . . ?
C4C C3C C2C 121(3) . . ?
C4C C3C Cl1C 119(3) . . ?
C2C C3C Cl1C 118(3) . . ?
C3C C4C C5C 118(3) . . ?
C3C C4C H4C 120.8 . . ?
C5C C4C H4C 120.8 . . ?
C4C C5C C6C 121(4) . . ?
C4C C5C H5C 119.7 . . ?
C6C C5C H5C 119.7 . . ?
C1C C6C C5C 121(3) . . ?
C1C C6C H6C 119.3 . . ?
C5C C6C H6C 119.3 . . ?
C1A C7A C10A 122.2(6) . . ?
C1A C7A C8A 120.5(6) . . ?
C10A C7A C8A 89.5(5) . . ?
C10A C7A C1C 93(2) . . ?
C8A C7A C1C 111(2) . . ?
C1A C7A H7A 107.6 . . ?
C10A C7A H7A 107.6 . . ?
C8A C7A H7A 107.6 . . ?
C10A C7A H7C 118.9 . . ?
C8A C7A H7C 118.9 . . ?
C1C C7A H7C 118.9 . . ?
C9A C8A C7A 85.6(5) . . ?
C9A C8A H8A 114.4 . . ?
C7A C8A H8A 114.4 . . ?
C9A C8A H8B 114.4 . . ?
C7A C8A H8B 114.4 . . ?
H8A C8A H8B 111.5 . . ?
N11A C9A C10A 137.3(7) . . ?
N11A C9A C8A 128.2(7) . . ?
C10A C9A C8A 93.2(6) . . ?
C9A C10A C7A 86.1(5) . . ?
C9A C10A H10A 114.3 . . ?
C7A C10A H10A 114.3 . . ?
C9A C10A H10B 114.3 . . ?
C7A C10A H10B 114.3 . . ?
H10A C10A H10B 111.4 . . ?
C9A N11A O12A 107.3(5) . . ?
N11A O12A P13A 110.9(4) . . ?
O14A P13A O12A 115.9(3) . . ?
O14A P13A C21A 114.8(3) . . ?
O12A P13A C21A 97.1(3) . . ?
O14A P13A C15A 113.2(3) . . ?
O12A P13A C15A 105.8(3) . . ?
C21A P13A C15A 108.4(3) . . ?
C16A C15A C20A 119.8(7) . . ?
C16A C15A P13A 120.6(6) . . ?
C20A C15A P13A 119.6(6) . . ?
C17A C16A C15A 120.7(7) . . ?
C17A C16A H16A 119.6 . . ?
C15A C16A H16A 119.6 . . ?
C16A C17A C18A 118.8(7) . . ?
C16A C17A H17A 120.6 . . ?
C18A C17A H17A 120.6 . . ?
C17A C18A C19A 121.3(7) . . ?
C17A C18A H18A 119.4 . . ?
C19A C18A H18A 119.4 . . ?
C20A C19A C18A 119.7(7) . . ?
C20A C19A H19A 120.1 . . ?
C18A C19A H19A 120.1 . . ?
C19A C20A C15A 119.6(7) . . ?
C19A C20A H20A 120.2 . . ?
C15A C20A H20A 120.2 . . ?
C22A C21A C26A 119.6(7) . . ?
C22A C21A P13A 121.6(6) . . ?
C26A C21A P13A 118.6(6) . . ?
C21A C22A C23A 119.8(8) . . ?
C21A C22A H22A 120.1 . . ?
C23A C22A H22A 120.1 . . ?
C24A C23A C22A 120.5(8) . . ?
C24A C23A H23A 119.7 . . ?
C22A C23A H23A 119.7 . . ?
C25A C24A C23A 120.2(7) . . ?
C25A C24A H24A 119.9 . . ?
C23A C24A H24A 119.9 . . ?
C24A C25A C26A 120.0(8) . . ?
C24A C25A H25A 120.0 . . ?
C26A C25A H25A 120.0 . . ?
C21A C26A C25A 119.8(7) . . ?
C21A C26A H26A 120.1 . . ?
C25A C26A H26A 120.1 . . ?
C2B C1B C6B 118.2(8) . . ?
C2B C1B C7B 122.3(7) . . ?
C6B C1B C7B 119.4(8) . . ?
C3B C2B C1B 119.5(9) . . ?
C3B C2B H2B 120.3 . . ?
C1B C2B H2B 120.3 . . ?
C4B C3B C2B 122.4(9) . . ?
C4B C3B Cl1B 119.3(7) . . ?
C2B C3B Cl1B 118.3(8) . . ?
C3B C4B C5B 119.6(9) . . ?
C3B C4B H4B 120.2 . . ?
C5B C4B H4B 120.2 . . ?
C4B C5B C6B 119.4(10) . . ?
C4B C5B H5B 120.3 . . ?
C6B C5B H5B 120.3 . . ?
C5B C6B C1B 120.9(10) . . ?
C5B C6B H6B 119.6 . . ?
C1B C6B H6B 119.6 . . ?
C1B C7B C8B 120.2(6) . . ?
C1B C7B C10B 121.4(6) . . ?
C8B C7B C10B 87.2(5) . . ?
C1B C7B H7B 108.7 . . ?
C8B C7B H7B 108.7 . . ?
C10B C7B H7B 108.7 . . ?
C2D C1D C6D 116(3) . . ?
C2D C1D C7D 125(3) . . ?
C6D C1D C7D 118(3) . . ?
C3D C2D C1D 121(3) . . ?
C3D C2D H2D 119.7 . . ?
C1D C2D H2D 119.7 . . ?
C4D C3D C2D 123(3) . . ?
C4D C3D Cl1D 118(3) . . ?
C2D C3D Cl1D 118(3) . . ?
C3D C4D C5D 119(3) . . ?
C3D C4D H4D 120.5 . . ?
C5D C4D H4D 120.5 . . ?
C4D C5D C6D 118(3) . . ?
C4D C5D H5D 120.9 . . ?
C6D C5D H5D 120.9 . . ?
C5D C6D C1D 124(3) . . ?
C5D C6D H6D 118.2 . . ?
C1D C6D H6D 118.2 . . ?
C1D C7D C10B 96(3) . . ?
C1D C7D C8B 107(3) . . ?
C10B C7D C8B 88.5(15) . . ?
C1D C7D C9B 125(3) . . ?
C10B C7D C9B 47.3(9) . . ?
C8B C7D C9B 47.3(8) . . ?
C1D C7D H7D 119.5 . . ?
C10B C7D H7D 119.5 . . ?
C8B C7D H7D 119.5 . . ?
C9B C7D H7D 114.7 . . ?
C9B C8B C7D 83.0(12) . . ?
C9B C8B C7B 88.1(6) . . ?
C9B C8B H8C 114.0 . . ?
C7B C8B H8C 114.0 . . ?
C9B C8B H8D 114.0 . . ?
C7B C8B H8D 114.0 . . ?
H8C C8B H8D 111.2 . . ?
C9B C8B H8E 114.8 . . ?
C7D C8B H8E 114.8 . . ?
C9B C8B H8F 114.8 . . ?
C7D C8B H8F 114.8 . . ?
H8E C8B H8F 111.9 . . ?
N11B C9B C10B 136.7(7) . . ?
N11B C9B C8B 130.4(7) . . ?
C10B C9B C8B 92.6(6) . . ?
N11B C9B C7D 163.8(14) . . ?
C10B C9B C7D 49.5(7) . . ?
C8B C9B C7D 49.7(8) . . ?
C9B C10B C7D 83.2(11) . . ?
C9B C10B C7B 87.6(5) . . ?
C9B C10B H10C 114.1 . . ?
C7B C10B H10C 114.1 . . ?
C9B C10B H10D 114.1 . . ?
C7B C10B H10D 114.1 . . ?
H10C C10B H10D 111.2 . . ?
C9B C10B H10E 114.8 . . ?
C7D C10B H10E 114.8 . . ?
C9B C10B H10F 114.8 . . ?
C7D C10B H10F 114.8 . . ?
H10E C10B H10F 111.8 . . ?
C9B N11B O12B 107.5(6) . . ?
N11B O12B P13B 110.6(4) . . ?
O14B P13B O12B 115.5(3) . . ?
O14B P13B C21B 112.9(3) . . ?
O12B P13B C21B 107.3(3) . . ?
O14B P13B C15B 114.9(3) . . ?
O12B P13B C15B 97.6(3) . . ?
C21B P13B C15B 107.3(3) . . ?
C20B C15B C16B 118.5(7) . . ?
C20B C15B P13B 120.5(6) . . ?
C16B C15B P13B 120.9(5) . . ?
C17B C16B C15B 120.3(7) . . ?
C17B C16B H16B 119.8 . . ?
C15B C16B H16B 119.8 . . ?
C18B C17B C16B 120.6(7) . . ?
C18B C17B H17B 119.7 . . ?
C16B C17B H17B 119.7 . . ?
C17B C18B C19B 119.7(7) . . ?
C17B C18B H18B 120.2 . . ?
C19B C18B H18B 120.2 . . ?
C20B C19B C18B 120.3(7) . . ?
C20B C19B H19B 119.8 . . ?
C18B C19B H19B 119.8 . . ?
C19B C20B C15B 120.5(7) . . ?
C19B C20B H20B 119.8 . . ?
C15B C20B H20B 119.8 . . ?
C26B C21B C22B 119.5(7) . . ?
C26B C21B P13B 120.1(6) . . ?
C22B C21B P13B 120.2(6) . . ?
C23B C22B C21B 119.6(7) . . ?
C23B C22B H22B 120.2 . . ?
C21B C22B H22B 120.2 . . ?
C24B C23B C22B 120.1(8) . . ?
C24B C23B H23B 120.0 . . ?
C22B C23B H23B 120.0 . . ?
C25B C24B C23B 120.6(8) . . ?
C25B C24B H24B 119.7 . . ?
C23B C24B H24B 119.7 . . ?
C24B C25B C26B 119.5(8) . . ?
C24B C25B H25B 120.2 . . ?
C26B C25B H25B 120.2 . . ?
C21B C26B C25B 120.7(7) . . ?
C21B C26B H26B 119.7 . . ?
C25B C26B H26B 119.7 . . ?

loop_
_geom_bond_atom_site_label_1
_geom_bond_atom_site_label_2
_geom_bond_distance
_geom_bond_site_symmetry_2
_geom_bond_publ_flag
Cl1A C3A 1.748(8) . ?
C1A C6A 1.387(11) . ?
C1A C2A 1.388(11) . ?
C1A C7A 1.499(10) . ?
C2A C3A 1.373(11) . ?
C2A H2A 0.9500 . ?
C3A C4A 1.374(11) . ?
C4A C5A 1.377(13) . ?
C4A H4A 0.9500 . ?
C5A C6A 1.387(12) . ?
C5A H5A 0.9500 . ?
C6A H6A 0.9500 . ?
Cl1C C3C 1.75(3) . ?
C1C C6C 1.38(3) . ?
C1C C2C 1.40(3) . ?
C1C C7A 1.61(4) . ?
C2C C3C 1.37(3) . ?
C2C H2C 0.9500 . ?
C3C C4C 1.37(3) . ?
C4C C5C 1.37(3) . ?
C4C H4C 0.9500 . ?
C5C C6C 1.38(3) . ?
C5C H5C 0.9500 . ?
C6C H6C 0.9500 . ?
C7A C10A 1.550(9) . ?
C7A C8A 1.552(10) . ?
C7A H7A 1.0000 . ?
C7A H7C 1.0000 . ?
C8A C9A 1.510(10) . ?
C8A H8A 0.9900 . ?
C8A H8B 0.9900 . ?
C9A N11A 1.264(9) . ?
C9A C10A 1.497(10) . ?
C10A H10A 0.9900 . ?
C10A H10B 0.9900 . ?
N11A O12A 1.469(7) . ?
O12A P13A 1.608(6) . ?
P13A O14A 1.477(5) . ?
P13A C21A 1.794(7) . ?
P13A C15A 1.794(7) . ?
C15A C16A 1.390(10) . ?
C15A C20A 1.403(10) . ?
C16A C17A 1.385(10) . ?
C16A H16A 0.9500 . ?
C17A C18A 1.385(11) . ?
C17A H17A 0.9500 . ?
C18A C19A 1.391(11) . ?
C18A H18A 0.9500 . ?
C19A C20A 1.382(11) . ?
C19A H19A 0.9500 . ?
C20A H20A 0.9500 . ?
C21A C22A 1.382(10) . ?
C21A C26A 1.393(10) . ?
C22A C23A 1.390(11) . ?
C22A H22A 0.9500 . ?
C23A C24A 1.380(12) . ?
C23A H23A 0.9500 . ?
C24A C25A 1.365(12) . ?
C24A H24A 0.9500 . ?
C25A C26A 1.404(11) . ?
C25A H25A 0.9500 . ?
C26A H26A 0.9500 . ?
Cl1B C3B 1.758(10) . ?
C1B C2B 1.388(12) . ?
C1B C6B 1.391(12) . ?
C1B C7B 1.512(10) . ?
C2B C3B 1.368(12) . ?
C2B H2B 0.9500 . ?
C3B C4B 1.349(13) . ?
C4B C5B 1.372(15) . ?
C4B H4B 0.9500 . ?
C5B C6B 1.389(13) . ?
C5B H5B 0.9500 . ?
C6B H6B 0.9500 . ?
C7B C8B 1.565(10) . ?
C7B C10B 1.582(10) . ?
C7B H7B 1.0000 . ?
Cl1D C3D 1.76(3) . ?
C1D C2D 1.38(3) . ?
C1D C6D 1.39(3) . ?
C1D C7D 1.51(3) . ?
C2D C3D 1.37(3) . ?
C2D H2D 0.9500 . ?
C3D C4D 1.35(3) . ?
C4D C5D 1.37(3) . ?
C4D H4D 0.9500 . ?
C5D C6D 1.39(3) . ?
C5D H5D 0.9500 . ?
C6D H6D 0.9500 . ?
C7D C10B 1.55(2) . ?
C7D C8B 1.56(2) . ?
C7D C9B 2.03(3) . ?
C7D H7D 1.0000 . ?
C8B C9B 1.501(10) . ?
C8B H8C 0.9900 . ?
C8B H8D 0.9900 . ?
C8B H8E 0.9900 . ?
C8B H8F 0.9900 . ?
C9B N11B 1.258(9) . ?
C9B C10B 1.499(10) . ?
C10B H10C 0.9900 . ?
C10B H10D 0.9900 . ?
C10B H10E 0.9900 . ?
C10B H10F 0.9900 . ?
N11B O12B 1.484(7) . ?
O12B P13B 1.610(5) . ?
P13B O14B 1.470(5) . ?
P13B C21B 1.788(7) . ?
P13B C15B 1.796(7) . ?
C15B C20B 1.399(10) . ?
C15B C16B 1.406(10) . ?
C16B C17B 1.391(10) . ?
C16B H16B 0.9500 . ?
C17B C18B 1.370(11) . ?
C17B H17B 0.9500 . ?
C18B C19B 1.398(11) . ?
C18B H18B 0.9500 . ?
C19B C20B 1.382(10) . ?
C19B H19B 0.9500 . ?
C20B H20B 0.9500 . ?
C21B C26B 1.380(10) . ?
C21B C22B 1.393(10) . ?
C22B C23B 1.391(11) . ?
C22B H22B 0.9500 . ?
C23B C24B 1.384(12) . ?
C23B H23B 0.9500 . ?
C24B C25B 1.368(12) . ?
C24B H24B 0.9500 . ?
C25B C26B 1.395(11) . ?
C25B H25B 0.9500 . ?
C26B H26B 0.9500 . ?

loop_
_geom_torsion_atom_site_label_1
_geom_torsion_atom_site_label_2
_geom_torsion_atom_site_label_3
_geom_torsion_atom_site_label_4
_geom_torsion
_geom_torsion_site_symmetry_1
_geom_torsion_site_symmetry_2
_geom_torsion_site_symmetry_3
_geom_torsion_site_symmetry_4
_geom_torsion_publ_flag
C6A C1A C2A C3A -1.1(11) . . . . ?
C7A C1A C2A C3A 179.4(6) . . . . ?
C1A C2A C3A C4A -0.2(11) . . . . ?
C1A C2A C3A Cl1A -179.8(6) . . . . ?
C2A C3A C4A C5A 1.3(12) . . . . ?
Cl1A C3A C4A C5A -179.2(6) . . . . ?
C3A C4A C5A C6A -1.0(13) . . . . ?
C2A C1A C6A C5A 1.4(12) . . . . ?
C7A C1A C6A C5A -179.2(7) . . . . ?
C4A C5A C6A C1A -0.3(13) . . . . ?
C6C C1C C2C C3C -3(4) . . . . ?
C7A C1C C2C C3C 176(6) . . . . ?
C1C C2C C3C C4C -1(4) . . . . ?
C1C C2C C3C Cl1C -166(5) . . . . ?
C2C C3C C4C C5C 0(7) . . . . ?
Cl1C C3C C4C C5C 165(6) . . . . ?
C3C C4C C5C C6C 5(10) . . . . ?
C2C C1C C6C C5C 7(8) . . . . ?
C7A C1C C6C C5C -172(6) . . . . ?
C4C C5C C6C C1C -8(10) . . . . ?
C6A C1A C7A C10A -67.1(10) . . . . ?
C2A C1A C7A C10A 112.3(8) . . . . ?
C6A C1A C7A C8A 44.1(10) . . . . ?
C2A C1A C7A C8A -136.5(7) . . . . ?
C6C C1C C7A C10A -156(4) . . . . ?
C2C C1C C7A C10A 26(5) . . . . ?
C6C C1C C7A C8A -65(4) . . . . ?
C2C C1C C7A C8A 116(5) . . . . ?
C1A C7A C8A C9A -145.3(7) . . . . ?
C10A C7A C8A C9A -17.3(6) . . . . ?
C1C C7A C8A C9A -111(2) . . . . ?
C7A C8A C9A N11A -150.7(9) . . . . ?
C7A C8A C9A C10A 18.0(6) . . . . ?
N11A C9A C10A C7A 148.9(10) . . . . ?
C8A C9A C10A C7A -18.0(6) . . . . ?
C1A C7A C10A C9A 144.1(7) . . . . ?
C8A C7A C10A C9A 17.5(6) . . . . ?
C1C C7A C10A C9A 129(2) . . . . ?
C10A C9A N11A O12A 9.4(13) . . . . ?
C8A C9A N11A O12A 172.6(7) . . . . ?
C9A N11A O12A P13A -158.8(5) . . . . ?
N11A O12A P13A O14A 56.6(5) . . . . ?
N11A O12A P13A C21A 178.7(5) . . . . ?
N11A O12A P13A C15A -69.8(5) . . . . ?
O14A P13A C15A C16A -174.1(5) . . . . ?
O12A P13A C15A C16A -46.0(6) . . . . ?
C21A P13A C15A C16A 57.2(6) . . . . ?
O14A P13A C15A C20A 6.5(7) . . . . ?
O12A P13A C15A C20A 134.5(5) . . . . ?
C21A P13A C15A C20A -122.2(6) . . . . ?
C20A C15A C16A C17A -0.1(10) . . . . ?
P13A C15A C16A C17A -179.6(5) . . . . ?
C15A C16A C17A C18A 1.6(11) . . . . ?
C16A C17A C18A C19A -2.4(11) . . . . ?
C17A C18A C19A C20A 1.8(11) . . . . ?
C18A C19A C20A C15A -0.2(11) . . . . ?
C16A C15A C20A C19A -0.5(10) . . . . ?
P13A C15A C20A C19A 178.9(5) . . . . ?
O14A P13A C21A C22A -100.7(7) . . . . ?
O12A P13A C21A C22A 136.4(7) . . . . ?
C15A P13A C21A C22A 27.1(8) . . . . ?
O14A P13A C21A C26A 74.8(7) . . . . ?
O12A P13A C21A C26A -48.1(6) . . . . ?
C15A P13A C21A C26A -157.4(6) . . . . ?
C26A C21A C22A C23A -0.2(13) . . . . ?
P13A C21A C22A C23A 175.3(7) . . . . ?
C21A C22A C23A C24A 1.8(14) . . . . ?
C22A C23A C24A C25A -1.8(13) . . . . ?
C23A C24A C25A C26A 0.1(13) . . . . ?
C22A C21A C26A C25A -1.5(12) . . . . ?
P13A C21A C26A C25A -177.1(6) . . . . ?
C24A C25A C26A C21A 1.6(12) . . . . ?
C6B C1B C2B C3B -0.4(12) . . . . ?
C7B C1B C2B C3B 177.9(7) . . . . ?
C1B C2B C3B C4B 1.4(13) . . . . ?
C1B C2B C3B Cl1B -179.4(6) . . . . ?
C2B C3B C4B C5B -1.1(13) . . . . ?
Cl1B C3B C4B C5B 179.7(7) . . . . ?
C3B C4B C5B C6B -0.1(13) . . . . ?
C4B C5B C6B C1B 1.1(13) . . . . ?
C2B C1B C6B C5B -0.8(12) . . . . ?
C7B C1B C6B C5B -179.1(8) . . . . ?
C2B C1B C7B C8B 66.9(10) . . . . ?
C6B C1B C7B C8B -114.9(8) . . . . ?
C2B C1B C7B C10B -39.9(11) . . . . ?
C6B C1B C7B C10B 138.3(8) . . . . ?
C6D C1D C2D C3D 0(4) . . . . ?
C7D C1D C2D C3D -168(6) . . . . ?
C1D C2D C3D C4D -1(4) . . . . ?
C1D C2D C3D Cl1D -168(5) . . . . ?
C2D C3D C4D C5D 2(8) . . . . ?
Cl1D C3D C4D C5D 168(6) . . . . ?
C3D C4D C5D C6D -2(10) . . . . ?
C4D C5D C6D C1D 2(10) . . . . ?
C2D C1D C6D C5D -1(8) . . . . ?
C7D C1D C6D C5D 168(7) . . . . ?
C2D C1D C7D C10B -38(5) . . . . ?
C6D C1D C7D C10B 154(5) . . . . ?
C2D C1D C7D C8B -129(4) . . . . ?
C6D C1D C7D C8B 64(5) . . . . ?
C2D C1D C7D C9B -79(5) . . . . ?
C6D C1D C7D C9B 113(5) . . . . ?
C1D C7D C8B C9B 122(3) . . . . ?
C10B C7D C8B C9B 26.0(16) . . . . ?
C1B C7B C8B C9B -140.6(7) . . . . ?
C10B C7B C8B C9B -15.5(6) . . . . ?
C7D C8B C9B N11B 158.7(18) . . . . ?
C7B C8B C9B N11B -157.9(9) . . . . ?
C7D C8B C9B C10B -27.0(17) . . . . ?
C7B C8B C9B C10B 16.4(6) . . . . ?
N11B C9B C10B C7D -159.2(19) . . . . ?
C8B C9B C10B C7D 27.1(17) . . . . ?
N11B C9B C10B C7B 157.5(10) . . . . ?
C8B C9B C10B C7B -16.2(6) . . . . ?
C1D C7D C10B C9B -133(3) . . . . ?
C8B C7D C10B C9B -26.0(16) . . . . ?
C1B C7B C10B C9B 139.6(7) . . . . ?
C8B C7B C10B C9B 15.5(6) . . . . ?
C10B C9B N11B O12B 4.1(13) . . . . ?
C8B C9B N11B O12B 175.8(8) . . . . ?
C7D C9B N11B O12B -101(3) . . . . ?
C9B N11B O12B P13B 158.9(5) . . . . ?
N11B O12B P13B O14B -57.4(5) . . . . ?
N11B O12B P13B C21B 69.4(5) . . . . ?
N11B O12B P13B C15B -179.7(4) . . . . ?
O14B P13B C15B C20B -77.1(7) . . . . ?
O12B P13B C15B C20B 45.7(6) . . . . ?
C21B P13B C15B C20B 156.5(6) . . . . ?
O14B P13B C15B C16B 100.5(6) . . . . ?
O12B P13B C15B C16B -136.8(6) . . . . ?
C21B P13B C15B C16B -25.9(7) . . . . ?
C20B C15B C16B C17B -0.1(11) . . . . ?
P13B C15B C16B C17B -177.7(6) . . . . ?
C15B C16B C17B C18B -0.9(12) . . . . ?
C16B C17B C18B C19B 1.7(12) . . . . ?
C17B C18B C19B C20B -1.4(12) . . . . ?
C18B C19B C20B C15B 0.5(12) . . . . ?
C16B C15B C20B C19B 0.3(11) . . . . ?
P13B C15B C20B C19B 177.9(6) . . . . ?
O14B P13B C21B C26B -7.7(7) . . . . ?
O12B P13B C21B C26B -136.1(6) . . . . ?
C15B P13B C21B C26B 119.9(6) . . . . ?
O14B P13B C21B C22B 177.0(5) . . . . ?
O12B P13B C21B C22B 48.6(6) . . . . ?
C15B P13B C21B C22B -55.4(7) . . . . ?
C26B C21B C22B C23B 0.0(11) . . . . ?
P13B C21B C22B C23B 175.4(6) . . . . ?
C21B C22B C23B C24B -1.5(11) . . . . ?
C22B C23B C24B C25B 1.6(12) . . . . ?
C23B C24B C25B C26B -0.2(12) . . . . ?
C22B C21B C26B C25B 1.4(11) . . . . ?
P13B C21B C26B C25B -174.0(6) . . . . ?
C24B C25B C26B C21B -1.3(12) . . . . ?
